data_4316147
loop_
_publ_author_name
'Abdul Malik Puthan Peedikakkal'
'Charlene Shi Yun Peh'
'Lip Lin Koh'
'Jagadese J. Vittal'

_publ_contact_author
; 
     Dr. Jagadese J. Vittal
     Department of Chemistry
     National University of Singapore
     3 Science Drive 3
     SINGAPORE 117543 
;
_publ_contact_author_email chmjjv@nus.edu.sg
_publ_contact_author_fax '(65) 6779 1691'
_publ_contact_author_phone '(65) 6516 2677'
_publ_section_title
;
 Metal-Organic Frameworks Containing a Tetrapyridylcyclobutane Ligand
 Derived from Isomerization Reaction
;
_journal_name_full 'Inorganic Chemistry'
_journal_page_first 6775
_journal_page_last 6777
_journal_paper_doi 10.1021/ic100853h
_journal_volume 49
_journal_year 2010
_chemical_formula_sum 'C24 H37 Cl2 N4 O16.5 Zn'
_chemical_formula_weight 781.85
_chemical_name_systematic
; 
 ? 
;
_space_group_IT_number 33
_symmetry_cell_setting orthorhombic
_symmetry_space_group_name_Hall 'P 2c -2n'
_symmetry_space_group_name_H-M 'P n a 21'
_atom_sites_solution_hydrogens geom
_atom_sites_solution_primary direct
_atom_sites_solution_secondary difmap
_audit_creation_method SHELXL-97
_cell_angle_alpha 90.00
_cell_angle_beta 90.00
_cell_angle_gamma 90.00
_cell_formula_units_Z 8
_cell_length_a 18.8495(6)
_cell_length_b 10.6597(4)
_cell_length_c 39.7552(13)
_cell_measurement_reflns_used 3642
_cell_measurement_temperature 223(2)
_cell_measurement_theta_max 19.86
_cell_measurement_theta_min 2.22
_cell_volume 7988.0(5)
_computing_cell_refinement 'Bruker SMART'
_computing_data_collection 'Bruker SMART'
_computing_data_reduction 'Bruker SAINT'
_computing_molecular_graphics 'Bruker SHELXTL'
_computing_publication_material 'Bruker SHELXTL'
_computing_structure_refinement 'SHELXL-97 (Sheldrick, 1997)'
_computing_structure_solution 'SHELXS-97 (Sheldrick, 1990)'
_diffrn_ambient_temperature 223(2)
_diffrn_measured_fraction_theta_full 1.000
_diffrn_measured_fraction_theta_max 1.000
_diffrn_measurement_device_type 'CCD area detector'
_diffrn_measurement_method 'phi and omega scans'
_diffrn_radiation_monochromator graphite
_diffrn_radiation_source 'fine-focus sealed tube'
_diffrn_radiation_type MoK\a
_diffrn_radiation_wavelength 0.71073
_diffrn_reflns_av_R_equivalents 0.0850
_diffrn_reflns_av_sigmaI/netI 0.0927
_diffrn_reflns_limit_h_max 22
_diffrn_reflns_limit_h_min -20
_diffrn_reflns_limit_k_max 12
_diffrn_reflns_limit_k_min -12
_diffrn_reflns_limit_l_max 45
_diffrn_reflns_limit_l_min -47
_diffrn_reflns_number 45488
_diffrn_reflns_theta_full 25.25
_diffrn_reflns_theta_max 25.25
_diffrn_reflns_theta_min 2.05
_exptl_absorpt_coefficient_mu 0.814
_exptl_absorpt_correction_T_max 0.8808
_exptl_absorpt_correction_T_min 0.7158
_exptl_absorpt_correction_type empirical
_exptl_absorpt_process_details 'Sadabs (Sheldrick 2005)'
_exptl_crystal_colour COLOURLESS
_exptl_crystal_density_diffrn 1.300
_exptl_crystal_density_meas ?
_exptl_crystal_density_method 'not measured'
_exptl_crystal_description BLOCK
_exptl_crystal_F_000 3240
_exptl_crystal_size_max 0.44
_exptl_crystal_size_mid 0.20
_exptl_crystal_size_min 0.16
_refine_diff_density_max 0.899
_refine_diff_density_min -0.888
_refine_diff_density_rms 0.151
_refine_ls_abs_structure_details 'Flack H D (1983), Acta Cryst. A39, 876-881'
_refine_ls_abs_structure_Flack 0.510(19)
_refine_ls_extinction_method none
_refine_ls_goodness_of_fit_ref 1.038
_refine_ls_hydrogen_treatment calc
_refine_ls_matrix_type full
_refine_ls_number_parameters 855
_refine_ls_number_reflns 14351
_refine_ls_number_restraints 167
_refine_ls_restrained_S_all 1.060
_refine_ls_R_factor_all 0.1181
_refine_ls_R_factor_gt 0.0868
_refine_ls_shift/su_max 0.000
_refine_ls_shift/su_mean 0.000
_refine_ls_structure_factor_coef Fsqd
_refine_ls_weighting_details 'calc w=1/[\s^2^(Fo^2^)+(0.1612P)^2^+0.0000P] where P=(Fo^2^+2Fc^2^)/3'
_refine_ls_weighting_scheme calc
_refine_ls_wR_factor_gt 0.2233
_refine_ls_wR_factor_ref 0.2475
_reflns_number_gt 10365
_reflns_number_total 14351
_reflns_threshold_expression >2sigma(I)
_cod_data_source_file ic100853h_si_002_3.cif
_cod_data_source_block compound_6
_cod_depositor_comments
;
The following automatic conversions were performed:

'_symmetry_cell_setting' value 'Orthorhombic' changed to
'orthorhombic' according to the built-in table from CIF Core
dictionary named 'cif_core.dic' version 2.4.1 from 2010-06-29.

Automatic conversion script
Id: cif_fix_values 1646 2011-03-28 12:23:43Z adriana 

The following automatic conversions were performed:

'_exptl_crystal_density_meas' value 'not measured' was changed to '?'
- the value is perceived as not measured.

Automatic conversion script
Id: cif_fix_values 3008 2015-01-20 13:52:24Z robertas 
;
_cod_original_formula_sum 'C24 H37 Cl2 N4 O16.50 Zn'
_cod_database_code 4316147

loop_
_symmetry_equiv_pos_as_xyz
'x, y, z'
'-x, -y, z+1/2'
'x+1/2, -y+1/2, z'
'-x+1/2, y+1/2, z+1/2'

loop_
_atom_site_label
_atom_site_type_symbol
_atom_site_fract_x
_atom_site_fract_y
_atom_site_fract_z
_atom_site_U_iso_or_equiv
_atom_site_adp_type
_atom_site_occupancy
_atom_site_symmetry_multiplicity
_atom_site_calc_flag
_atom_site_refinement_flags
_atom_site_disorder_assembly
_atom_site_disorder_group
Zn1 Zn 0.52598(4) 0.50048(9) 0.47938(3) 0.0295(2) Uani 1 1 d . . .
Zn2 Zn 0.27398(5) 0.30060(8) 0.22853(2) 0.0291(2) Uani 1 1 d . . .
O1 O 0.5418(4) 0.6832(6) 0.50305(16) 0.0452(16) Uani 1 1 d . . .
O2 O 0.5066(3) 0.3166(5) 0.45689(15) 0.0381(14) Uani 1 1 d . . .
N1 N 0.4428(3) 0.4617(7) 0.51478(16) 0.0336(16) Uani 1 1 d . . .
N2 N 0.1040(3) 0.0818(6) 0.51193(15) 0.0270(15) Uani 1 1 d . . .
N3 N 0.2321(4) -0.0554(7) 0.69112(16) 0.0301(16) Uani 1 1 d . . .
N4 N 0.2407(4) 0.6622(7) 0.69013(17) 0.0314(16) Uani 1 1 d . . .
N5 N 0.4531(4) 0.5867(6) 0.44450(16) 0.0319(16) Uani 1 1 d . . .
N6 N 0.2955(4) 0.4397(6) 0.26598(15) 0.0265(14) Uani 1 1 d . . .
N7 N 0.2697(4) 1.1531(6) 0.26588(16) 0.0288(15) Uani 1 1 d . . .
N8 N 0.1085(3) 0.9580(6) 0.44331(16) 0.0288(15) Uani 1 1 d . . .
C1 C 0.4554(5) 0.4626(10) 0.5488(2) 0.042(2) Uani 1 1 d . . .
H1A H 0.5010 0.4824 0.5567 0.050 Uiso 1 1 calc R . .
C2 C 0.4019(5) 0.4346(8) 0.5718(2) 0.0336(19) Uani 1 1 d . . .
H2A H 0.4117 0.4349 0.5950 0.040 Uiso 1 1 calc R . .
C3 C 0.3348(4) 0.4065(7) 0.56040(18) 0.0252(16) Uani 1 1 d . . .
C4 C 0.3243(5) 0.4084(8) 0.5259(2) 0.039(2) Uani 1 1 d . . .
H4A H 0.2788 0.3921 0.5174 0.046 Uiso 1 1 calc R . .
C5 C 0.3779(5) 0.4329(9) 0.50411(19) 0.038(2) Uani 1 1 d . . .
H5 H 0.3690 0.4295 0.4809 0.046 Uiso 1 1 calc R . .
C6 C 0.2941(6) 0.6650(9) 0.6684(2) 0.046(2) Uani 1 1 d . . .
H6 H 0.3240 0.7356 0.6686 0.056 Uiso 1 1 calc R . .
C7 C 0.3080(5) 0.5745(8) 0.6464(2) 0.042(2) Uani 1 1 d . . .
H7 H 0.3457 0.5840 0.6311 0.051 Uiso 1 1 calc R . .
C8 C 0.2658(5) 0.4619(8) 0.64577(19) 0.0297(18) Uani 1 1 d . . .
C9 C 0.2101(5) 0.4608(9) 0.6671(2) 0.040(2) Uani 1 1 d . . .
H9 H 0.1790 0.3919 0.6672 0.048 Uiso 1 1 calc R . .
C10 C 0.1984(5) 0.5617(8) 0.6890(2) 0.036(2) Uani 1 1 d . . .
H10 H 0.1590 0.5586 0.7035 0.044 Uiso 1 1 calc R . .
C11 C 0.2711(5) 0.0502(9) 0.6957(2) 0.039(2) Uani 1 1 d . . .
H11 H 0.2974 0.0574 0.7157 0.046 Uiso 1 1 calc R . .
C12 C 0.2748(5) 0.1450(8) 0.6735(2) 0.0341(19) Uani 1 1 d . . .
H12 H 0.3044 0.2141 0.6778 0.041 Uiso 1 1 calc R . .
C13 C 0.2343(4) 0.1408(7) 0.64398(18) 0.0253(16) Uani 1 1 d . . .
C14 C 0.1942(5) 0.0330(9) 0.6383(2) 0.041(2) Uani 1 1 d . . .
H14 H 0.1661 0.0259 0.6188 0.050 Uiso 1 1 calc R . .
C15 C 0.1964(5) -0.0657(9) 0.6621(2) 0.038(2) Uani 1 1 d . . .
H15 H 0.1720 -0.1407 0.6574 0.045 Uiso 1 1 calc R . .
C16 C 0.1612(5) 0.0178(9) 0.5213(2) 0.040(2) Uani 1 1 d . . .
H16 H 0.1677 -0.0632 0.5125 0.048 Uiso 1 1 calc R . .
C17 C 0.2113(4) 0.0639(8) 0.5431(2) 0.0339(19) Uani 1 1 d . . .
H17 H 0.2519 0.0163 0.5481 0.041 Uiso 1 1 calc R . .
C18 C 0.2020(4) 0.1796(7) 0.55762(19) 0.0298(18) Uani 1 1 d . . .
C19 C 0.1432(5) 0.2481(9) 0.5479(2) 0.038(2) Uani 1 1 d . . .
H19 H 0.1354 0.3291 0.5564 0.045 Uiso 1 1 calc R . .
C20 C 0.0953(5) 0.1942(8) 0.5249(2) 0.039(2) Uani 1 1 d . . .
H20 H 0.0551 0.2407 0.5185 0.047 Uiso 1 1 calc R . .
C21 C 0.2754(4) 0.3712(7) 0.58353(18) 0.0258(16) Uani 1 1 d . . .
H21 H 0.2336 0.4241 0.5784 0.031 Uiso 1 1 calc R . .
C22 C 0.2826(4) 0.3577(7) 0.62180(17) 0.0246(16) Uani 1 1 d . . .
H22 H 0.3303 0.3242 0.6271 0.030 Uiso 1 1 calc R . .
C23 C 0.2294(4) 0.2474(8) 0.61988(19) 0.0273(17) Uani 1 1 d . . .
H23 H 0.1806 0.2814 0.6203 0.033 Uiso 1 1 calc R . .
C24 C 0.2526(4) 0.2288(7) 0.58285(18) 0.0230(16) Uani 1 1 d . . .
H24 H 0.2959 0.1762 0.5825 0.028 Uiso 1 1 calc R . .
C25 C 0.4100(5) 0.6790(9) 0.4528(2) 0.039(2) Uani 1 1 d . . .
H25 H 0.4117 0.7104 0.4749 0.047 Uiso 1 1 calc R . .
C26 C 0.3625(4) 0.7314(9) 0.4303(2) 0.0345(19) Uani 1 1 d . . .
H26 H 0.3338 0.7992 0.4370 0.041 Uiso 1 1 calc R . .
C27 C 0.3572(4) 0.6845(7) 0.39847(18) 0.0270(17) Uani 1 1 d . . .
C28 C 0.4046(5) 0.5914(9) 0.3899(2) 0.040(2) Uani 1 1 d . . .
H28 H 0.4058 0.5598 0.3678 0.049 Uiso 1 1 calc R . .
C29 C 0.4494(5) 0.5456(10) 0.4137(2) 0.040(2) Uani 1 1 d . . .
H29 H 0.4799 0.4797 0.4075 0.048 Uiso 1 1 calc R . .
C30 C 0.2585(5) 0.4410(8) 0.2944(2) 0.037(2) Uani 1 1 d . . .
H30 H 0.2273 0.3745 0.2991 0.044 Uiso 1 1 calc R . .
C31 C 0.2651(5) 0.5408(8) 0.31772(19) 0.0288(18) Uani 1 1 d . . .
H31 H 0.2370 0.5408 0.3373 0.035 Uiso 1 1 calc R . .
C32 C 0.3110(4) 0.6357(7) 0.31241(18) 0.0244(16) Uani 1 1 d . . .
C33 C 0.3508(5) 0.6310(8) 0.28281(19) 0.0337(19) Uani 1 1 d . . .
H33 H 0.3847 0.6934 0.2783 0.040 Uiso 1 1 calc R . .
C34 C 0.3405(5) 0.5366(9) 0.2606(2) 0.038(2) Uani 1 1 d . . .
H34 H 0.3660 0.5385 0.2403 0.045 Uiso 1 1 calc R . .
C35 C 0.3214(5) 1.1335(7) 0.28846(19) 0.0311(18) Uani 1 1 d . . .
H35 H 0.3610 1.1871 0.2881 0.037 Uiso 1 1 calc R . .
C36 C 0.3197(5) 1.0409(9) 0.3117(2) 0.042(2) Uani 1 1 d . . .
H36 H 0.3564 1.0342 0.3276 0.050 Uiso 1 1 calc R . .
C37 C 0.2623(4) 0.9531(8) 0.3121(2) 0.0274(17) Uani 1 1 d . . .
C38 C 0.2103(5) 0.9715(9) 0.2885(2) 0.035(2) Uani 1 1 d . . .
H38 H 0.1713 0.9168 0.2875 0.042 Uiso 1 1 calc R . .
C39 C 0.2157(5) 1.0733(8) 0.2657(2) 0.039(2) Uani 1 1 d . . .
H39 H 0.1794 1.0848 0.2498 0.046 Uiso 1 1 calc R . .
C40 C 0.1581(5) 1.0446(9) 0.4353(2) 0.041(2) Uani 1 1 d . . .
H40 H 0.1565 1.1241 0.4455 0.049 Uiso 1 1 calc R . .
C41 C 0.2118(5) 1.0179(8) 0.4121(2) 0.0335(19) Uani 1 1 d . . .
H41 H 0.2452 1.0796 0.4063 0.040 Uiso 1 1 calc R . .
C42 C 0.2152(4) 0.8990(8) 0.3978(2) 0.0287(17) Uani 1 1 d . . .
C43 C 0.1624(5) 0.8161(8) 0.4065(2) 0.038(2) Uani 1 1 d . . .
H43 H 0.1614 0.7359 0.3966 0.045 Uiso 1 1 calc R . .
C44 C 0.1118(5) 0.8489(9) 0.4291(2) 0.042(2) Uani 1 1 d . . .
H44 H 0.0771 0.7890 0.4347 0.050 Uiso 1 1 calc R . .
C45 C 0.3015(4) 0.7262(7) 0.37409(18) 0.0246(16) Uani 1 1 d . . .
H45 H 0.2601 0.6695 0.3762 0.030 Uiso 1 1 calc R . .
C46 C 0.3176(4) 0.7448(7) 0.33606(17) 0.0233(15) Uani 1 1 d . . .
H46 H 0.3646 0.7848 0.3333 0.028 Uiso 1 1 calc R . .
C47 C 0.2580(4) 0.8480(8) 0.33640(18) 0.0256(16) Uani 1 1 d . . .
H47 H 0.2113 0.8065 0.3339 0.031 Uiso 1 1 calc R . .
C48 C 0.2739(4) 0.8655(7) 0.37464(18) 0.0259(16) Uani 1 1 d . . .
H48 H 0.3141 0.9241 0.3777 0.031 Uiso 1 1 calc R . .
Cl1 Cl 0.2085(2) 1.4358(4) 0.43999(10) 0.0891(10) Uani 1 1 d DU . .
Cl2 Cl 0.6248(4) 0.8108(6) 0.58231(16) 0.153(2) Uani 1 1 d DU . .
Cl3 Cl 0.4896(4) 0.6457(8) 0.1611(2) 0.174(3) Uani 1 1 d DU . .
Cl4 Cl 0.0429(3) 0.6628(5) 0.3208(2) 0.141(2) Uani 1 1 d DU . .
O3 O 0.1595(3) 0.3236(5) 0.23515(15) 0.0399(15) Uani 1 1 d . . .
O4 O 0.3869(3) 0.2787(5) 0.22350(14) 0.0386(14) Uani 1 1 d . . .
O5 O 0.2707(10) 1.364(2) 0.4393(6) 0.217(9) Uani 1 1 d DU . .
O6 O 0.1952(12) 1.4612(19) 0.4055(4) 0.182(7) Uani 1 1 d DU . .
O7 O 0.1470(9) 1.3780(18) 0.4516(7) 0.225(9) Uani 1 1 d DU . .
O8 O 0.2291(11) 1.5596(15) 0.4540(6) 0.197(8) Uani 1 1 d DU . .
O9 O 0.686(2) 0.727(4) 0.5893(12) 0.39(2) Uani 1 1 d DU . .
O10 O 0.6316(15) 0.8969(17) 0.5572(5) 0.237(10) Uani 1 1 d DU . .
O11 O 0.5852(17) 0.705(3) 0.5714(8) 0.306(15) Uani 1 1 d DU . .
O12 O 0.5955(13) 0.857(2) 0.6117(4) 0.220(9) Uani 1 1 d DU . .
O13 O 0.5594(7) 0.681(2) 0.1687(5) 0.219(10) Uani 1 1 d DU . .
O14 O 0.4501(12) 0.636(3) 0.1901(5) 0.293(14) Uani 1 1 d DU . .
O15 O 0.4893(14) 0.538(2) 0.1405(6) 0.295(15) Uani 1 1 d DU . .
O16 O 0.4633(14) 0.748(2) 0.1397(7) 0.344(19) Uani 1 1 d DU . .
O17 O -0.0016(11) 0.5750(19) 0.3060(6) 0.241(11) Uani 1 1 d DU . .
O18 O 0.0055(14) 0.684(2) 0.3546(5) 0.294(14) Uani 1 1 d DU . .
O19 O 0.1056(9) 0.617(2) 0.3324(7) 0.271(12) Uani 1 1 d DU . .
O20 O 0.0410(16) 0.7758(18) 0.3055(7) 0.338(18) Uani 1 1 d DU . .
O1W O 0.1512(6) 1.2157(10) 0.3483(3) 0.099(3) Uani 1 1 d U . .
O2W O 0.0313(8) 1.2738(12) 0.3927(3) 0.127(5) Uani 1 1 d . . .
O3W O 0.0840(5) 1.3293(8) 0.2940(2) 0.074(2) Uani 1 1 d . . .
O4W O 0.4783(4) 0.3350(10) 0.2751(2) 0.079(3) Uani 1 1 d . . .
O5W O 0.4334(7) 1.3276(12) 0.3433(3) 0.118(4) Uani 1 1 d . . .
O6W O 0.2937(8) 1.2693(12) 0.3710(3) 0.116(4) Uani 1 1 d . . .
O7W O 0.5394(7) 0.9153(11) 0.4699(4) 0.124(4) Uani 1 1 d U . .
O8W O 0.4683(6) 0.2777(15) 0.1642(3) 0.122(5) Uani 1 1 d . . .
O9W O 0.0700(7) 1.3895(11) 0.1863(3) 0.113(4) Uani 1 1 d . . .
O10W O 0.0376(8) 0.9336(18) 0.2564(5) 0.176(7) Uani 1 1 d . . .
O11W O 0.0708(10) 0.996(2) 0.3453(5) 0.201(9) Uani 1 1 d U . .
O12W O -0.0078(17) 0.540(3) 0.4049(8) 0.140(9) Uiso 0.50 1 d P . .
O13W O 0.4424(11) 1.113(2) 0.4883(6) 0.099(6) Uiso 0.50 1 d P . .
O14W O 0.2375(19) -0.284(3) 0.5056(9) 0.157(12) Uiso 0.50 1 d P . .
O15W O 0.373(2) 1.134(4) 0.4621(11) 0.200(16) Uiso 0.50 1 d P . .

loop_
_atom_site_aniso_label
_atom_site_aniso_U_11
_atom_site_aniso_U_22
_atom_site_aniso_U_33
_atom_site_aniso_U_23
_atom_site_aniso_U_13
_atom_site_aniso_U_12
Zn1 0.0274(4) 0.0383(5) 0.0228(4) 0.0090(4) 0.0013(4) 0.0027(4)
Zn2 0.0462(5) 0.0201(4) 0.0210(4) -0.0006(4) -0.0037(4) 0.0028(4)
O1 0.048(4) 0.047(4) 0.041(3) 0.001(3) -0.008(3) 0.002(3)
O2 0.045(3) 0.027(3) 0.043(3) -0.001(3) -0.004(3) 0.000(3)
N1 0.025(4) 0.051(5) 0.025(3) 0.009(3) 0.010(3) -0.007(3)
N2 0.028(4) 0.035(4) 0.019(3) -0.010(3) -0.003(3) -0.001(3)
N3 0.046(4) 0.025(4) 0.020(3) -0.003(3) -0.002(3) -0.010(3)
N4 0.040(4) 0.025(4) 0.030(4) -0.003(3) 0.009(3) -0.007(3)
N5 0.032(4) 0.036(4) 0.027(4) 0.004(3) 0.005(3) -0.001(3)
N6 0.038(4) 0.024(3) 0.018(3) 0.000(3) -0.003(3) 0.002(3)
N7 0.045(4) 0.016(3) 0.025(3) 0.002(3) -0.009(3) 0.000(3)
N8 0.033(4) 0.030(4) 0.023(3) -0.005(3) 0.001(3) -0.001(3)
C1 0.029(4) 0.074(7) 0.022(4) -0.004(4) -0.004(4) -0.009(5)
C2 0.046(5) 0.030(4) 0.024(4) -0.002(3) 0.006(4) 0.002(4)
C3 0.036(4) 0.018(4) 0.021(4) -0.002(3) 0.000(3) -0.003(3)
C4 0.039(5) 0.041(5) 0.036(5) 0.009(4) 0.001(4) -0.013(4)
C5 0.049(5) 0.053(6) 0.013(4) -0.005(4) 0.000(4) -0.002(4)
C6 0.065(6) 0.027(5) 0.048(5) 0.001(4) 0.017(5) -0.020(4)
C7 0.043(5) 0.033(5) 0.052(5) -0.017(4) 0.016(4) -0.014(4)
C8 0.040(5) 0.030(5) 0.019(4) 0.000(3) -0.003(3) -0.003(4)
C9 0.045(5) 0.036(5) 0.040(5) -0.008(4) 0.018(4) -0.012(4)
C10 0.033(5) 0.024(4) 0.052(5) -0.012(4) 0.007(4) -0.005(4)
C11 0.053(6) 0.038(5) 0.025(4) -0.002(4) -0.010(4) -0.011(4)
C12 0.045(5) 0.026(4) 0.031(4) 0.005(4) 0.000(4) -0.008(4)
C13 0.036(4) 0.015(4) 0.025(4) -0.005(3) 0.001(3) -0.003(3)
C14 0.058(6) 0.038(5) 0.028(4) 0.007(4) -0.011(4) -0.023(4)
C15 0.058(6) 0.031(5) 0.024(4) 0.005(4) -0.004(4) -0.014(4)
C16 0.036(5) 0.040(5) 0.044(5) -0.014(4) -0.002(4) 0.007(4)
C17 0.033(5) 0.034(5) 0.035(4) -0.006(4) -0.007(4) 0.005(4)
C18 0.040(5) 0.024(4) 0.026(4) -0.006(3) 0.006(3) -0.006(3)
C19 0.042(5) 0.032(5) 0.039(5) -0.015(4) -0.007(4) -0.001(4)
C20 0.039(5) 0.039(5) 0.040(5) -0.007(4) -0.007(4) -0.001(4)
C21 0.028(4) 0.030(4) 0.020(4) 0.003(3) 0.005(3) -0.001(3)
C22 0.036(4) 0.020(4) 0.018(4) -0.003(3) 0.002(3) -0.003(3)
C23 0.030(4) 0.028(4) 0.024(4) -0.003(3) 0.000(3) -0.002(3)
C24 0.020(4) 0.025(4) 0.023(4) -0.001(3) -0.002(3) -0.007(3)
C25 0.047(5) 0.048(5) 0.022(4) -0.003(4) -0.003(4) 0.018(4)
C26 0.036(5) 0.040(5) 0.027(4) 0.001(4) 0.000(3) 0.011(4)
C27 0.032(4) 0.030(4) 0.020(4) 0.007(3) 0.002(3) 0.006(3)
C28 0.059(6) 0.044(5) 0.018(4) -0.002(4) -0.001(4) 0.021(4)
C29 0.035(5) 0.056(6) 0.027(4) -0.003(4) -0.002(4) 0.022(5)
C30 0.046(5) 0.025(4) 0.040(5) -0.003(4) -0.004(4) -0.003(4)
C31 0.037(5) 0.033(5) 0.016(4) 0.001(3) 0.003(3) -0.003(4)
C32 0.032(4) 0.022(4) 0.019(4) 0.004(3) -0.005(3) 0.008(3)
C33 0.049(5) 0.023(4) 0.029(4) -0.001(3) 0.010(4) 0.001(4)
C34 0.044(5) 0.042(5) 0.028(4) -0.002(4) 0.003(4) -0.004(4)
C35 0.043(5) 0.022(4) 0.029(4) 0.003(3) -0.012(4) -0.002(4)
C36 0.044(5) 0.048(5) 0.033(4) 0.009(4) -0.011(4) -0.008(4)
C37 0.030(4) 0.027(4) 0.026(4) 0.003(3) -0.003(3) 0.003(3)
C38 0.039(5) 0.043(5) 0.024(4) 0.010(4) -0.012(4) -0.010(4)
C39 0.042(5) 0.029(5) 0.045(5) 0.013(4) -0.022(4) -0.004(4)
C40 0.053(6) 0.033(5) 0.038(5) -0.016(4) 0.012(4) -0.001(4)
C41 0.036(5) 0.032(5) 0.033(4) -0.012(4) 0.006(4) 0.000(4)
C42 0.028(4) 0.027(4) 0.031(4) -0.002(3) -0.007(3) 0.009(3)
C43 0.048(5) 0.021(4) 0.044(5) -0.012(4) 0.006(4) -0.006(4)
C44 0.047(5) 0.030(5) 0.048(5) -0.006(4) 0.009(4) -0.003(4)
C45 0.037(4) 0.020(4) 0.018(4) -0.003(3) -0.004(3) 0.004(3)
C46 0.026(4) 0.022(4) 0.022(4) -0.004(3) -0.002(3) 0.001(3)
C47 0.026(4) 0.028(4) 0.024(4) 0.000(3) -0.002(3) 0.003(3)
C48 0.033(4) 0.021(4) 0.023(4) 0.005(3) 0.000(3) 0.005(3)
Cl1 0.095(3) 0.090(3) 0.083(2) 0.002(2) -0.0005(19) -0.002(2)
Cl2 0.200(6) 0.141(5) 0.116(4) -0.019(4) -0.029(4) -0.018(4)
Cl3 0.142(5) 0.178(6) 0.203(7) -0.048(6) 0.045(5) -0.012(5)
Cl4 0.102(3) 0.095(3) 0.225(7) -0.021(4) -0.028(4) 0.018(3)
O3 0.041(3) 0.038(3) 0.041(4) 0.001(3) 0.001(3) 0.008(3)
O4 0.048(3) 0.039(3) 0.028(3) -0.005(2) 0.000(3) 0.001(3)
O5 0.215(16) 0.218(17) 0.219(17) -0.056(15) -0.086(14) 0.122(14)
O6 0.246(17) 0.182(14) 0.117(10) 0.033(11) -0.055(12) -0.009(14)
O7 0.157(13) 0.161(14) 0.36(2) 0.059(16) 0.060(15) -0.012(12)
O8 0.243(18) 0.125(12) 0.225(17) -0.030(12) -0.045(14) -0.046(12)
O9 0.30(3) 0.47(3) 0.41(3) 0.04(3) -0.10(2) 0.14(2)
O10 0.36(2) 0.129(12) 0.227(17) 0.110(13) -0.048(17) -0.050(14)
O11 0.29(2) 0.33(3) 0.29(2) -0.06(2) -0.063(19) -0.18(2)
O12 0.32(2) 0.252(19) 0.090(9) -0.056(11) 0.063(12) -0.029(17)
O13 0.078(9) 0.27(2) 0.31(2) -0.044(17) 0.006(12) -0.056(11)
O14 0.29(2) 0.38(3) 0.210(19) -0.03(2) 0.107(19) -0.04(2)
O15 0.27(2) 0.36(3) 0.26(2) -0.02(2) 0.12(2) -0.05(2)
O16 0.33(3) 0.29(2) 0.42(3) 0.07(2) -0.06(2) 0.16(2)
O17 0.192(15) 0.205(18) 0.33(2) -0.055(17) -0.020(17) -0.099(15)
O18 0.30(2) 0.27(2) 0.31(2) -0.09(2) 0.06(2) 0.098(19)
O19 0.184(17) 0.26(2) 0.36(3) 0.00(2) -0.075(18) 0.057(17)
O20 0.42(3) 0.21(2) 0.38(3) 0.07(2) 0.00(2) 0.04(2)
O1W 0.118(8) 0.108(8) 0.071(6) 0.019(6) -0.002(6) 0.008(6)
O2W 0.191(15) 0.117(10) 0.074(7) 0.025(7) 0.037(8) 0.005(9)
O3W 0.073(5) 0.069(5) 0.078(5) 0.006(4) 0.011(4) -0.002(4)
O4W 0.062(5) 0.101(7) 0.074(6) -0.009(5) -0.025(4) 0.008(5)
O5W 0.128(9) 0.122(9) 0.106(8) -0.060(7) -0.027(7) 0.023(7)
O6W 0.158(11) 0.105(8) 0.084(7) -0.004(7) 0.021(7) -0.018(8)
O7W 0.120(9) 0.077(7) 0.176(12) 0.010(7) 0.024(8) -0.012(6)
O8W 0.085(7) 0.196(14) 0.086(7) -0.020(8) 0.023(6) 0.018(8)
O9W 0.121(9) 0.101(8) 0.116(8) 0.019(7) -0.049(7) -0.012(7)
O10W 0.097(9) 0.189(16) 0.24(2) -0.062(16) -0.024(11) 0.022(10)
O11W 0.153(14) 0.29(2) 0.157(14) 0.046(14) -0.035(12) -0.030(14)

loop_
_atom_type_symbol
_atom_type_description
_atom_type_scat_dispersion_real
_atom_type_scat_dispersion_imag
_atom_type_scat_source
C C 0.0033 0.0016 'International Tables Vol C Tables 4.2.6.8 and 6.1.1.4'
H H 0.0000 0.0000 'International Tables Vol C Tables 4.2.6.8 and 6.1.1.4'
N N 0.0061 0.0033 'International Tables Vol C Tables 4.2.6.8 and 6.1.1.4'
O O 0.0106 0.0060 'International Tables Vol C Tables 4.2.6.8 and 6.1.1.4'
Cl Cl 0.1484 0.1585 'International Tables Vol C Tables 4.2.6.8 and 6.1.1.4'
Zn Zn 0.2839 1.4301 'International Tables Vol C Tables 4.2.6.8 and 6.1.1.4'

loop_
_geom_angle_atom_site_label_1
_geom_angle_atom_site_label_2
_geom_angle_atom_site_label_3
_geom_angle
_geom_angle_site_symmetry_1
_geom_angle_site_symmetry_3
_geom_angle_publ_flag
N2 Zn1 N1 91.5(3) 3 . ?
N2 Zn1 N5 176.3(3) 3 . ?
N1 Zn1 N5 92.2(3) . . ?
N2 Zn1 N8 89.5(2) 3 3_565 ?
N1 Zn1 N8 179.0(3) . 3_565 ?
N5 Zn1 N8 86.8(2) . 3_565 ?
N2 Zn1 O1 90.6(2) 3 . ?
N1 Zn1 O1 89.4(3) . . ?
N5 Zn1 O1 89.1(2) . . ?
N8 Zn1 O1 90.3(3) 3_565 . ?
N2 Zn1 O2 89.7(2) 3 . ?
N1 Zn1 O2 88.5(3) . . ?
N5 Zn1 O2 90.7(2) . . ?
N8 Zn1 O2 91.9(2) 3_565 . ?
O1 Zn1 O2 177.8(3) . . ?
N6 Zn2 N3 89.8(2) . 4_554 ?
N6 Zn2 N4 176.4(3) . 4_544 ?
N3 Zn2 N4 89.5(3) 4_554 4_544 ?
N6 Zn2 O4 87.3(2) . . ?
N3 Zn2 O4 93.8(2) 4_554 . ?
N4 Zn2 O4 89.3(2) 4_544 . ?
N6 Zn2 N7 91.9(3) . 1_545 ?
N3 Zn2 N7 174.7(3) 4_554 1_545 ?
N4 Zn2 N7 89.1(2) 4_544 1_545 ?
O4 Zn2 N7 91.2(2) . 1_545 ?
N6 Zn2 O3 91.5(2) . . ?
N3 Zn2 O3 87.1(2) 4_554 . ?
N4 Zn2 O3 92.0(2) 4_544 . ?
O4 Zn2 O3 178.4(2) . . ?
N7 Zn2 O3 87.8(2) 1_545 . ?
C5 N1 C1 118.3(7) . . ?
C5 N1 Zn1 120.4(5) . . ?
C1 N1 Zn1 121.2(6) . . ?
C20 N2 C16 117.4(7) . . ?
C20 N2 Zn1 121.5(6) . 3_455 ?
C16 N2 Zn1 121.0(6) . 3_455 ?
C15 N3 C11 117.1(7) . . ?
C15 N3 Zn2 120.8(6) . 4_545 ?
C11 N3 Zn2 122.1(5) . 4_545 ?
C6 N4 C10 116.7(7) . . ?
C6 N4 Zn2 123.2(6) . 4 ?
C10 N4 Zn2 119.9(6) . 4 ?
C29 N5 C25 117.0(7) . . ?
C29 N5 Zn1 119.7(6) . . ?
C25 N5 Zn1 123.3(5) . . ?
C30 N6 C34 117.1(7) . . ?
C30 N6 Zn2 120.0(6) . . ?
C34 N6 Zn2 122.5(5) . . ?
C39 N7 C35 117.4(7) . . ?
C39 N7 Zn2 119.5(5) . 1_565 ?
C35 N7 Zn2 123.0(5) . 1_565 ?
C44 N8 C40 118.6(7) . . ?
C44 N8 Zn1 120.5(6) . 3_465 ?
C40 N8 Zn1 120.9(5) . 3_465 ?
N1 C1 C2 121.4(8) . . ?
C3 C2 C1 119.7(7) . . ?
C2 C3 C4 116.9(7) . . ?
C2 C3 C21 122.7(7) . . ?
C4 C3 C21 120.4(7) . . ?
C5 C4 C3 122.0(8) . . ?
N1 C5 C4 121.7(7) . . ?
N4 C6 C7 124.2(8) . . ?
C6 C7 C8 120.5(8) . . ?
C9 C8 C7 115.3(8) . . ?
C9 C8 C22 123.9(8) . . ?
C7 C8 C22 120.8(7) . . ?
C8 C9 C10 120.4(8) . . ?
N4 C10 C9 122.8(8) . . ?
C12 C11 N3 124.4(8) . . ?
C11 C12 C13 119.8(8) . . ?
C14 C13 C12 117.3(7) . . ?
C14 C13 C23 119.4(7) . . ?
C12 C13 C23 123.2(7) . . ?
C13 C14 C15 119.2(8) . . ?
N3 C15 C14 121.9(8) . . ?
N2 C16 C17 123.4(8) . . ?
C16 C17 C18 120.0(8) . . ?
C17 C18 C19 117.2(8) . . ?
C17 C18 C24 121.4(8) . . ?
C19 C18 C24 121.3(7) . . ?
C18 C19 C20 118.8(8) . . ?
N2 C20 C19 123.1(8) . . ?
C3 C21 C22 124.5(7) . . ?
C3 C21 C24 115.8(6) . . ?
C22 C21 C24 87.2(5) . . ?
C8 C22 C21 122.8(7) . . ?
C8 C22 C23 117.3(7) . . ?
C21 C22 C23 88.0(6) . . ?
C13 C23 C22 120.6(6) . . ?
C13 C23 C24 119.8(7) . . ?
C22 C23 C24 87.8(5) . . ?
C18 C24 C23 120.6(6) . . ?
C18 C24 C21 121.9(6) . . ?
C23 C24 C21 86.4(5) . . ?
N5 C25 C26 122.7(8) . . ?
C27 C26 C25 119.8(8) . . ?
C26 C27 C28 116.5(7) . . ?
C26 C27 C45 122.8(7) . . ?
C28 C27 C45 120.6(7) . . ?
C29 C28 C27 119.3(7) . . ?
N5 C29 C28 124.5(8) . . ?
N6 C30 C31 121.2(8) . . ?
C32 C31 C30 121.2(7) . . ?
C31 C32 C33 116.7(7) . . ?
C31 C32 C46 122.5(7) . . ?
C33 C32 C46 120.8(7) . . ?
C34 C33 C32 120.0(8) . . ?
C33 C34 N6 123.7(8) . . ?
N7 C35 C36 123.6(8) . . ?
C35 C36 C37 120.3(8) . . ?
C38 C37 C36 116.0(8) . . ?
C38 C37 C47 120.9(8) . . ?
C36 C37 C47 123.0(7) . . ?
C37 C38 C39 119.7(8) . . ?
N7 C39 C38 122.9(7) . . ?
N8 C40 C41 121.1(8) . . ?
C42 C41 C40 119.3(8) . . ?
C43 C42 C41 116.8(7) . . ?
C43 C42 C48 122.7(7) . . ?
C41 C42 C48 120.5(7) . . ?
C44 C43 C42 120.6(8) . . ?
N8 C44 C43 123.6(8) . . ?
C27 C45 C46 122.0(7) . . ?
C27 C45 C48 120.2(6) . . ?
C46 C45 C48 87.6(5) . . ?
C32 C46 C45 119.7(6) . . ?
C32 C46 C47 119.2(6) . . ?
C45 C46 C47 86.6(5) . . ?
C37 C47 C48 122.2(7) . . ?
C37 C47 C46 119.0(6) . . ?
C48 C47 C46 87.4(5) . . ?
C42 C48 C47 119.4(6) . . ?
C42 C48 C45 118.8(6) . . ?
C47 C48 C45 86.4(5) . . ?
O7 Cl1 O5 117.7(15) . . ?
O7 Cl1 O6 104.9(16) . . ?
O5 Cl1 O6 103.4(14) . . ?
O7 Cl1 O8 119.2(14) . . ?
O5 Cl1 O8 105.7(13) . . ?
O6 Cl1 O8 103.8(13) . . ?
O10 Cl2 O12 114.8(16) . . ?
O10 Cl2 O11 111.0(18) . . ?
O12 Cl2 O11 109.3(19) . . ?
O10 Cl2 O9 118(3) . . ?
O12 Cl2 O9 111(2) . . ?
O11 Cl2 O9 90(3) . . ?
O14 Cl3 O13 110.4(13) . . ?
O14 Cl3 O15 114.9(13) . . ?
O13 Cl3 O15 110.3(12) . . ?
O14 Cl3 O16 111.2(13) . . ?
O13 Cl3 O16 104.0(13) . . ?
O15 Cl3 O16 105.3(13) . . ?
O20 Cl4 O19 119.7(14) . . ?
O20 Cl4 O17 113.3(14) . . ?
O19 Cl4 O17 115.4(12) . . ?
O20 Cl4 O18 104.5(12) . . ?
O19 Cl4 O18 98.9(12) . . ?
O17 Cl4 O18 101.0(12) . . ?

loop_
_geom_bond_atom_site_label_1
_geom_bond_atom_site_label_2
_geom_bond_distance
_geom_bond_site_symmetry_2
_geom_bond_publ_flag
Zn1 N2 2.147(6) 3 ?
Zn1 N1 2.147(6) . ?
Zn1 N5 2.157(7) . ?
Zn1 N8 2.162(7) 3_565 ?
Zn1 O1 2.184(7) . ?
Zn1 O2 2.185(6) . ?
Zn2 N6 2.140(6) . ?
Zn2 N3 2.140(7) 4_554 ?
Zn2 N4 2.141(7) 4_544 ?
Zn2 O4 2.150(6) . ?
Zn2 N7 2.164(7) 1_545 ?
Zn2 O3 2.189(6) . ?
N1 C5 1.330(11) . ?
N1 C1 1.371(11) . ?
N2 C20 1.314(11) . ?
N2 C16 1.329(11) . ?
N2 Zn1 2.147(6) 3_455 ?
N3 C15 1.342(11) . ?
N3 C11 1.356(11) . ?
N3 Zn2 2.140(7) 4_545 ?
N4 C6 1.326(12) . ?
N4 C10 1.337(11) . ?
N4 Zn2 2.141(7) 4 ?
N5 C29 1.302(11) . ?
N5 C25 1.317(11) . ?
N6 C30 1.327(11) . ?
N6 C34 1.354(11) . ?
N7 C39 1.326(11) . ?
N7 C35 1.342(10) . ?
N7 Zn2 2.164(7) 1_565 ?
N8 C44 1.295(11) . ?
N8 C40 1.352(12) . ?
N8 Zn1 2.162(6) 3_465 ?
C1 C2 1.394(12) . ?
C2 C3 1.378(12) . ?
C3 C4 1.385(11) . ?
C3 C21 1.496(10) . ?
C4 C5 1.357(12) . ?
C6 C7 1.329(13) . ?
C7 C8 1.440(12) . ?
C8 C9 1.349(12) . ?
C8 C22 1.497(11) . ?
C9 C10 1.402(12) . ?
C11 C12 1.342(12) . ?
C12 C13 1.401(11) . ?
C13 C14 1.394(12) . ?
C13 C23 1.489(11) . ?
C14 C15 1.416(13) . ?
C16 C17 1.372(12) . ?
C17 C18 1.373(12) . ?
C18 C19 1.383(13) . ?
C18 C24 1.480(11) . ?
C19 C20 1.407(12) . ?
C21 C22 1.535(10) . ?
C21 C24 1.578(11) . ?
C22 C23 1.547(11) . ?
C23 C24 1.548(10) . ?
C25 C26 1.383(12) . ?
C26 C27 1.366(11) . ?
C27 C28 1.377(11) . ?
C27 C45 1.497(11) . ?
C28 C29 1.360(12) . ?
C30 C31 1.417(12) . ?
C31 C32 1.348(12) . ?
C32 C33 1.396(11) . ?
C32 C46 1.500(10) . ?
C33 C34 1.352(12) . ?
C35 C36 1.352(12) . ?
C36 C37 1.430(13) . ?
C37 C38 1.370(11) . ?
C37 C47 1.481(11) . ?
C38 C39 1.418(12) . ?
C40 C41 1.398(12) . ?
C41 C42 1.391(11) . ?
C42 C43 1.374(12) . ?
C42 C48 1.483(11) . ?
C43 C44 1.358(13) . ?
C45 C46 1.555(10) . ?
C45 C48 1.574(10) . ?
C46 C47 1.573(11) . ?
C47 C48 1.561(10) . ?
Cl1 O7 1.392(14) . ?
Cl1 O5 1.398(13) . ?
Cl1 O6 1.421(13) . ?
Cl1 O8 1.485(13) . ?
Cl2 O10 1.364(13) . ?
Cl2 O12 1.382(13) . ?
Cl2 O11 1.417(16) . ?
Cl2 O9 1.481(18) . ?
Cl3 O14 1.376(13) . ?
Cl3 O13 1.402(12) . ?
Cl3 O15 1.410(14) . ?
Cl3 O16 1.468(14) . ?
Cl4 O20 1.349(14) . ?
Cl4 O19 1.358(13) . ?
Cl4 O17 1.388(12) . ?
Cl4 O18 1.535(15) . ?
O13W O15W 1.68(5) . ?
